data_7230906
loop_
_publ_author_name
'Chakrabarti, Kaushik'
'Mishra, Anju'
'Panja, Dibyajyoti'
'Paul, Bhaskar'
'Kundu, Sabuj'

_publ_section_title
;
 Selective synthesis of mono- and di-methylated amines using methanol and
 sodium azide as C1 and N1 sources
;
_journal_issue 14
_journal_name_full 'Green Chemistry'
_journal_page_first 3339
_journal_paper_doi 10.1039/C8GC00863A
_journal_volume 20
_journal_year 2018
_chemical_formula_moiety 'C53 H44 Cl N4 P2 Ru, F6 P'
_chemical_formula_sum 'C53 H44 Cl F6 N4 P3 Ru'
_chemical_formula_weight 1080.35
_space_group_crystal_system tetragonal
_space_group_IT_number 82
_space_group_name_Hall 'I -4'
_space_group_name_H-M_alt 'I -4'
_symmetry_space_group_name_Hall 'I -4'
_symmetry_space_group_name_H-M 'I -4'
_atom_sites_solution_hydrogens geom
_audit_creation_date 2017-11-02
_audit_creation_method
;
Olex2 1.2
(compiled 2017.08.10 svn.r3458 for OlexSys, GUI svn.r5381)
;
_audit_update_record
;
2017-11-06 deposited with the CCDC.
2018-06-18 downloaded from the CCDC.
;
_cell_angle_alpha 90
_cell_angle_beta 90
_cell_angle_gamma 90
_cell_formula_units_Z 8
_cell_length_a 28.6436(9)
_cell_length_b 28.6436(9)
_cell_length_c 13.5364(5)
_cell_measurement_reflns_used 9968
_cell_measurement_temperature 100
_cell_measurement_theta_max 21.73
_cell_measurement_theta_min 2.19
_cell_volume 11106.0(6)
_computing_cell_refinement 'SAINT v8.34A (Bruker, 2013)'
_computing_data_reduction 'SAINT v8.34A (Bruker, 2013)'
_computing_molecular_graphics 'Olex2 (Dolomanov et al., 2009)'
_computing_publication_material 'Olex2 (Dolomanov et al., 2009)'
_computing_structure_refinement 'ShelXL (Sheldrick, 2015)'
_computing_structure_solution 'SHELXT 2014/4 (Sheldrick, 2014)'
_diffrn_ambient_temperature 100
_diffrn_measured_fraction_theta_full 0.999
_diffrn_measured_fraction_theta_max 0.999
_diffrn_measurement_device_type 'Bruker APEX-II CCD'
_diffrn_measurement_method '\f and \w scans'
_diffrn_radiation_type MoK\a
_diffrn_radiation_wavelength 0.71073
_diffrn_reflns_av_R_equivalents 0.1231
_diffrn_reflns_av_unetI/netI 0.0864
_diffrn_reflns_Laue_measured_fraction_full 0.999
_diffrn_reflns_Laue_measured_fraction_max 0.999
_diffrn_reflns_limit_h_max 34
_diffrn_reflns_limit_h_min -34
_diffrn_reflns_limit_k_max 34
_diffrn_reflns_limit_k_min -34
_diffrn_reflns_limit_l_max 16
_diffrn_reflns_limit_l_min -16
_diffrn_reflns_number 68029
_diffrn_reflns_point_group_measured_fraction_full 0.999
_diffrn_reflns_point_group_measured_fraction_max 0.999
_diffrn_reflns_theta_full 25.047
_diffrn_reflns_theta_max 25.047
_diffrn_reflns_theta_min 2.011
_diffrn_standards_number 0
_exptl_absorpt_coefficient_mu 0.473
_exptl_absorpt_correction_T_max 0.7457
_exptl_absorpt_correction_T_min 0.6252
_exptl_absorpt_correction_type empirical
_exptl_absorpt_process_details
;
SADABS-2014/4 (Bruker,2014/4) was used for absorption correction.
wR2(int) was 0.0749 before and 0.0639 after correction.
The Ratio of minimum to maximum transmission is 0.8384.
The \l/2 correction factor is 0.00150.
;
_exptl_crystal_colour orangish
_exptl_crystal_colour_modifier orangish
_exptl_crystal_density_diffrn 1.292
_exptl_crystal_description needle
_exptl_crystal_F_000 4400
_exptl_crystal_size_max 0.01
_exptl_crystal_size_mid 0.01
_exptl_crystal_size_min 0.01
_refine_diff_density_max 1.404
_refine_diff_density_min -0.757
_refine_diff_density_rms 0.210
_refine_ls_abs_structure_details
;
 Flack x determined using 2855 quotients [(I+)-(I-)]/[(I+)+(I-)]
 (Parsons, Flack and Wagner, Acta Cryst. B69 (2013) 249-259).
;
_refine_ls_abs_structure_Flack 0.013(16)
_refine_ls_extinction_method none
_refine_ls_goodness_of_fit_ref 1.119
_refine_ls_hydrogen_treatment constr
_refine_ls_matrix_type full
_refine_ls_number_parameters 615
_refine_ls_number_reflns 9816
_refine_ls_number_restraints 0
_refine_ls_restrained_S_all 1.119
_refine_ls_R_factor_all 0.1039
_refine_ls_R_factor_gt 0.0714
_refine_ls_shift/su_max 0.001
_refine_ls_shift/su_mean 0.000
_refine_ls_structure_factor_coef Fsqd
_refine_ls_weighting_details 'w=1/[\s^2^(Fo^2^)+(0.1362P)^2^] where P=(Fo^2^+2Fc^2^)/3'
_refine_ls_weighting_scheme calc
_refine_ls_wR_factor_gt 0.1913
_refine_ls_wR_factor_ref 0.2157
_reflns_Friedel_coverage 0.910
_reflns_Friedel_fraction_full 1.000
_reflns_Friedel_fraction_max 1.000
_reflns_number_gt 7479
_reflns_number_total 9816
_reflns_threshold_expression 'I > 2\s(I)'
_cod_data_source_file c8gc00863a2.cif
_cod_data_source_block KC_Com_E
_cod_depositor_comments 'Adding full bibliography for 7230906.cif.'
_cod_original_cell_volume 11106.0(8)
_cod_database_code 7230906
_shelx_shelxl_version_number 2017/1
_shelx_space_group_comment
;
The symmetry employed for this shelxl refinement is uniquely defined
by the following loop, which should always be used as a source of
symmetry information in preference to the above space-group names.
They are only intended as comments.
;
_shelx_estimated_absorpt_t_max 0.995
_shelx_estimated_absorpt_t_min 0.995
_olex2_refinement_description
;
1. Fixed Uiso
 At 1.2 times of:
  All C(H) groups
 At 1.5 times of:
  All C(H,H,H) groups
2.a Aromatic/amide H refined with riding coordinates:
 C34(H34), C24(H24), C16(H16), C50(H50), C49(H49), C44(H44), C14(H14),
 C48(H48), C3(H3), C13(H13), C20(H20), C11(H11), C25(H25), C1(H1), C00S(H00S),
 C29(H29), C12(H12), C46(H46), C43(H43), C26(H26), C014(H014), C5(H5),
 C018(H018), C22(H22), C21(H21), C28(H28), C27(H27), C4(H4), C45(H45), C17(H17),
  C32(H32), C38(H38), C36(H36), C18(H18), C30(H30), C37(H37), C31(H31), C51(H51)
2.b Idealised Me refined as rotating group:
 C10(H10A,H10B,H10C), C9(H9A,H9B,H9C)
;
_olex2_submission_special_instructions 'No special instructions were received'

loop_
_space_group_symop_operation_xyz
'x, y, z'
'-x, -y, z'
'y, -x, -z'
'-y, x, -z'
'x+1/2, y+1/2, z+1/2'
'-x+1/2, -y+1/2, z+1/2'
'y+1/2, -x+1/2, -z+1/2'
'-y+1/2, x+1/2, -z+1/2'

loop_
_atom_site_label
_atom_site_type_symbol
_atom_site_fract_x
_atom_site_fract_y
_atom_site_fract_z
_atom_site_U_iso_or_equiv
_atom_site_adp_type
_atom_site_occupancy
_atom_site_site_symmetry_order
_atom_site_calc_flag
_atom_site_refinement_flags_posn
Ru1 Ru 0.62725(3) 0.23643(3) 0.42029(7) 0.0222(3) Uani 1 1 d .
P1 P 0.64617(11) 0.15725(11) 0.3846(2) 0.0240(7) Uani 1 1 d .
Cl1 Cl 0.68887(11) 0.23937(12) 0.5444(2) 0.0351(8) Uani 1 1 d .
P2 P 0.60649(11) 0.31544(11) 0.4595(3) 0.0282(8) Uani 1 1 d .
P3 P 0.87993(13) 0.33634(15) 0.4033(3) 0.0441(10) Uani 1 1 d .
N3 N 0.5798(3) 0.2352(3) 0.3180(8) 0.022(2) Uani 1 1 d .
C34 C 0.7419(5) 0.1660(5) 0.1614(13) 0.043(4) Uani 1 1 d .
H34 H 0.742011 0.174969 0.095391 0.052 Uiso 1 1 calc R
N1 N 0.6656(3) 0.2586(4) 0.2978(8) 0.030(3) Uani 1 1 d .
C24 C 0.5748(5) 0.3731(5) 0.6105(13) 0.047(4) Uani 1 1 d .
H24 H 0.569032 0.395082 0.561385 0.056 Uiso 1 1 calc R
C16 C 0.6943(4) 0.3527(5) 0.4312(11) 0.035(3) Uani 1 1 d .
H16 H 0.704461 0.324170 0.456216 0.041 Uiso 1 1 calc R
C50 C 0.5601(5) 0.1117(4) 0.3771(11) 0.035(3) Uani 1 1 d .
H50 H 0.562229 0.114232 0.445500 0.042 Uiso 1 1 calc R
C33 C 0.6555(5) 0.1138(5) 0.4810(9) 0.032(3) Uani 1 1 d .
C15 C 0.6466(4) 0.3624(4) 0.4220(11) 0.032(3) Uani 1 1 d .
F2 F 0.8620(4) 0.2963(6) 0.3383(12) 0.125(6) Uani 1 1 d .
C49 C 0.5208(5) 0.0924(5) 0.3366(13) 0.042(4) Uani 1 1 d .
H49 H 0.496988 0.081438 0.377161 0.050 Uiso 1 1 calc R
C44 C 0.4485(5) 0.1924(5) 0.4125(13) 0.040(3) Uani 1 1 d .
H44 H 0.419279 0.182516 0.433669 0.049 Uiso 1 1 calc R
N4 N 0.6348(4) 0.2637(4) 0.2138(8) 0.037(3) Uani 1 1 d .
C14 C 0.6312(5) 0.4060(5) 0.3876(13) 0.049(4) Uani 1 1 d .
H14 H 0.599544 0.413199 0.388660 0.059 Uiso 1 1 calc R
C48 C 0.7036(6) 0.2854(5) 0.1582(12) 0.045(4) Uani 1 1 d .
H48 H 0.727896 0.294963 0.117239 0.054 Uiso 1 1 calc R
C3 C 0.7399(4) 0.1360(5) 0.3583(11) 0.034(3) Uani 1 1 d .
H3 H 0.739562 0.125476 0.423323 0.041 Uiso 1 1 calc R
C47 C 0.5891(4) 0.2486(4) 0.2272(10) 0.029(3) Uani 1 1 d .
C13 C 0.6635(6) 0.4390(5) 0.3514(14) 0.054(5) Uani 1 1 d .
H13 H 0.653812 0.466403 0.320793 0.065 Uiso 1 1 calc R
C20 C 0.5098(4) 0.3217(4) 0.4442(12) 0.035(4) Uani 1 1 d .
H20 H 0.509668 0.309642 0.508011 0.042 Uiso 1 1 calc R
C11 C 0.7266(5) 0.3872(5) 0.4017(12) 0.040(4) Uani 1 1 d .
H11 H 0.758385 0.381195 0.408539 0.047 Uiso 1 1 calc R
C25 C 0.5639(6) 0.3830(6) 0.7102(14) 0.057(5) Uani 1 1 d .
H25 H 0.550239 0.411547 0.725149 0.068 Uiso 1 1 calc R
C1 C 0.7019(5) 0.1681(4) 0.2129(10) 0.030(3) Uani 1 1 d .
H1 H 0.675206 0.179984 0.182800 0.037 Uiso 1 1 calc R
C7 C 0.6586(6) 0.2815(5) 0.1334(10) 0.037(3) Uani 1 1 d .
C00S C 0.5517(5) 0.1062(5) 0.1764(13) 0.044(4) Uani 1 1 d .
H00S H 0.548282 0.105076 0.108127 0.052 Uiso 1 1 calc R
C2 C 0.6996(4) 0.1527(4) 0.3111(9) 0.024(3) Uani 1 1 d .
C29 C 0.6552(5) 0.0668(5) 0.4540(12) 0.041(4) Uani 1 1 d .
H29 H 0.648167 0.058690 0.389121 0.049 Uiso 1 1 calc R
C23 C 0.5940(4) 0.3305(4) 0.5874(11) 0.034(3) Uani 1 1 d .
C12 C 0.7131(6) 0.4282(5) 0.3643(13) 0.054(5) Uani 1 1 d .
H12 H 0.735417 0.450144 0.346185 0.065 Uiso 1 1 calc R
F6 F 0.8390(5) 0.3700(5) 0.3745(12) 0.109(5) Uani 1 1 d .
N2 N 0.5709(4) 0.2112(4) 0.5035(8) 0.032(3) Uani 1 1 d .
C46 C 0.5539(6) 0.2468(5) 0.1538(13) 0.047(4) Uani 1 1 d .
H46 H 0.560013 0.253745 0.087987 0.057 Uiso 1 1 calc R
C40 C 0.5976(5) 0.1279(4) 0.3186(10) 0.028(3) Uani 1 1 d .
C43 C 0.4550(5) 0.2055(5) 0.3206(12) 0.040(4) Uani 1 1 d .
H43 H 0.429265 0.205299 0.278802 0.047 Uiso 1 1 calc R
F1 F 0.8497(6) 0.3194(5) 0.4929(11) 0.123(5) Uani 1 1 d .
C26 C 0.5726(7) 0.3522(6) 0.7862(13) 0.059(5) Uani 1 1 d .
H26 H 0.565043 0.359517 0.851281 0.071 Uiso 1 1 calc R
C014 C 0.5932(5) 0.1252(5) 0.2165(11) 0.037(3) Uani 1 1 d .
H014 H 0.616952 0.135747 0.175449 0.045 Uiso 1 1 calc R
C19 C 0.5518(4) 0.3319(5) 0.3977(10) 0.034(3) Uani 1 1 d .
C10 C 0.7477(5) 0.2667(5) 0.3201(13) 0.047(4) Uani 1 1 d .
H10A H 0.740752 0.253812 0.383908 0.071 Uiso 1 1 calc GR
H10B H 0.762024 0.296746 0.327941 0.071 Uiso 1 1 calc GR
H10C H 0.768714 0.246237 0.285651 0.071 Uiso 1 1 calc GR
C5 C 0.7821(6) 0.1512(6) 0.2037(15) 0.054(5) Uani 1 1 d .
H5 H 0.809763 0.151132 0.167893 0.065 Uiso 1 1 calc R
C018 C 0.5168(5) 0.0893(5) 0.2346(14) 0.048(4) Uani 1 1 d .
H018 H 0.490416 0.075879 0.206280 0.057 Uiso 1 1 calc R
F4 F 0.9123(5) 0.3573(5) 0.3219(12) 0.113(5) Uani 1 1 d .
C35 C 0.4884(4) 0.1936(4) 0.4819(11) 0.032(3) Uani 1 1 d .
C41 C 0.5363(4) 0.2218(4) 0.3470(11) 0.033(3) Uani 1 1 d .
C22 C 0.4667(5) 0.3299(6) 0.3939(15) 0.051(5) Uani 1 1 d .
H22 H 0.438381 0.324892 0.425964 0.061 Uiso 1 1 calc R
F3 F 0.9213(5) 0.3061(6) 0.4340(17) 0.162(9) Uani 1 1 d .
C21 C 0.4675(6) 0.3444(6) 0.3023(17) 0.064(6) Uani 1 1 d .
H21 H 0.438998 0.348809 0.270702 0.077 Uiso 1 1 calc R
C9 C 0.6376(7) 0.2938(6) 0.0424(13) 0.062(5) Uani 1 1 d .
H9A H 0.626271 0.266210 0.010111 0.093 Uiso 1 1 calc GR
H9B H 0.660234 0.308908 0.000936 0.093 Uiso 1 1 calc GR
H9C H 0.612033 0.314737 0.054388 0.093 Uiso 1 1 calc GR
C28 C 0.6037(5) 0.2992(6) 0.6635(12) 0.047(4) Uani 1 1 d .
H28 H 0.617511 0.270612 0.649387 0.056 Uiso 1 1 calc R
C27 C 0.5925(6) 0.3109(6) 0.7620(12) 0.055(4) Uani 1 1 d .
H27 H 0.599079 0.289603 0.811905 0.066 Uiso 1 1 calc R
C4 C 0.7814(5) 0.1363(6) 0.3005(16) 0.058(5) Uani 1 1 d .
H4 H 0.809129 0.125936 0.329010 0.069 Uiso 1 1 calc R
C45 C 0.5082(5) 0.2337(5) 0.1869(13) 0.046(4) Uani 1 1 d .
H45 H 0.483809 0.234639 0.141718 0.055 Uiso 1 1 calc R
C39 C 0.5322(5) 0.2087(4) 0.4449(10) 0.034(3) Uani 1 1 d .
C6 C 0.7076(5) 0.2712(5) 0.2674(14) 0.049(4) Uani 1 1 d .
C42 C 0.4989(5) 0.2202(5) 0.2797(12) 0.040(4) Uani 1 1 d .
C17 C 0.5090(6) 0.3539(5) 0.2472(13) 0.050(4) Uani 1 1 d .
H17 H 0.508052 0.363831 0.181841 0.060 Uiso 1 1 calc R
C32 C 0.6661(6) 0.1248(5) 0.5796(12) 0.049(4) Uani 1 1 d .
H32 H 0.667605 0.155953 0.598569 0.059 Uiso 1 1 calc R
F5 F 0.8980(7) 0.3802(7) 0.4674(12) 0.158(8) Uani 1 1 d .
C38 C 0.5676(5) 0.1941(5) 0.5986(12) 0.045(4) Uani 1 1 d .
H38 H 0.594105 0.195074 0.638266 0.054 Uiso 1 1 calc R
C36 C 0.4874(5) 0.1769(5) 0.5779(13) 0.041(3) Uani 1 1 d .
H36 H 0.459342 0.166119 0.603856 0.049 Uiso 1 1 calc R
C18 C 0.5528(5) 0.3471(5) 0.2993(12) 0.039(4) Uani 1 1 d .
H18 H 0.581113 0.352884 0.267927 0.047 Uiso 1 1 calc R
C30 C 0.6652(8) 0.0318(6) 0.5224(13) 0.068(6) Uani 1 1 d .
H30 H 0.664577 0.000505 0.504114 0.082 Uiso 1 1 calc R
C37 C 0.5279(7) 0.1758(6) 0.6375(14) 0.066(6) Uani 1 1 d .
H37 H 0.527321 0.163080 0.700691 0.080 Uiso 1 1 calc R
C31 C 0.6741(9) 0.0914(7) 0.6472(13) 0.087(8) Uani 1 1 d .
H31 H 0.678361 0.099628 0.713107 0.105 Uiso 1 1 calc R
C51 C 0.6761(11) 0.0449(8) 0.6197(16) 0.111(11) Uani 1 1 d .
H51 H 0.684663 0.022343 0.665619 0.133 Uiso 1 1 calc R

loop_
_atom_site_aniso_label
_atom_site_aniso_U_11
_atom_site_aniso_U_22
_atom_site_aniso_U_33
_atom_site_aniso_U_23
_atom_site_aniso_U_13
_atom_site_aniso_U_12
Ru1 0.0202(5) 0.0196(5) 0.0267(5) -0.0058(4) 0.0015(4) -0.0008(4)
P1 0.0249(17) 0.0203(17) 0.0269(17) -0.0051(13) 0.0037(14) 0.0005(13)
Cl1 0.0306(17) 0.0356(19) 0.0393(19) -0.0077(15) -0.0114(14) 0.0015(14)
P2 0.0215(17) 0.0244(18) 0.0386(19) -0.0086(15) 0.0039(15) -0.0012(14)
P3 0.039(2) 0.057(2) 0.036(2) 0.0007(19) 0.0015(17) 0.0042(18)
N3 0.015(5) 0.015(5) 0.037(6) -0.010(4) 0.005(4) 0.001(4)
C34 0.037(9) 0.019(7) 0.073(11) -0.013(7) 0.035(8) -0.010(6)
N1 0.019(6) 0.031(6) 0.040(6) -0.010(5) 0.010(5) -0.003(4)
C24 0.039(8) 0.030(8) 0.071(11) -0.025(8) 0.017(8) -0.004(6)
C16 0.031(7) 0.035(7) 0.038(8) -0.017(7) -0.005(7) -0.004(6)
C50 0.033(8) 0.027(7) 0.045(8) -0.018(6) 0.013(7) -0.003(6)
C33 0.028(7) 0.043(9) 0.023(7) -0.011(6) 0.009(6) 0.007(6)
C15 0.029(7) 0.019(6) 0.047(8) 0.002(6) 0.002(7) 0.000(5)
F2 0.070(8) 0.156(14) 0.148(13) -0.092(11) 0.017(8) -0.016(9)
C49 0.031(8) 0.025(8) 0.069(12) -0.007(7) 0.011(8) 0.002(6)
C44 0.030(7) 0.033(7) 0.059(10) 0.000(8) 0.017(8) 0.002(6)
N4 0.027(6) 0.044(7) 0.039(7) 0.003(6) 0.002(5) 0.010(5)
C14 0.037(8) 0.030(8) 0.081(12) -0.001(8) 0.007(8) 0.001(6)
C48 0.056(11) 0.025(8) 0.056(10) -0.007(7) 0.012(8) 0.003(7)
C3 0.022(7) 0.032(8) 0.049(9) -0.017(7) -0.001(6) -0.013(6)
C47 0.027(7) 0.025(7) 0.034(8) -0.012(6) -0.001(6) 0.002(5)
C13 0.051(10) 0.022(8) 0.089(13) -0.016(8) 0.011(9) -0.017(7)
C20 0.021(7) 0.020(7) 0.065(11) -0.010(6) 0.003(7) 0.001(5)
C11 0.027(7) 0.032(8) 0.060(10) -0.022(7) 0.006(7) -0.013(6)
C25 0.044(10) 0.052(10) 0.074(13) -0.037(10) 0.023(9) 0.005(8)
C1 0.034(8) 0.014(6) 0.043(8) -0.012(6) 0.010(6) -0.004(5)
C7 0.054(10) 0.033(8) 0.025(8) -0.001(6) 0.016(7) -0.006(7)
C00S 0.036(9) 0.026(8) 0.068(11) 0.002(7) -0.011(8) 0.006(6)
C2 0.027(7) 0.014(6) 0.032(7) -0.004(5) 0.000(6) -0.004(5)
C29 0.048(9) 0.028(8) 0.047(9) 0.006(7) 0.005(7) 0.003(6)
C23 0.030(7) 0.033(7) 0.039(8) -0.007(7) 0.006(7) 0.000(5)
C12 0.057(11) 0.034(9) 0.072(12) -0.012(8) 0.024(9) -0.031(8)
F6 0.093(9) 0.091(9) 0.143(12) 0.041(8) 0.041(9) 0.044(7)
N2 0.039(7) 0.021(6) 0.036(6) -0.009(5) 0.009(6) -0.004(5)
C46 0.063(11) 0.026(8) 0.053(10) -0.002(7) -0.006(8) 0.018(7)
C40 0.035(8) 0.016(6) 0.034(8) -0.002(5) -0.003(6) -0.001(5)
C43 0.024(8) 0.037(8) 0.058(10) -0.014(7) -0.010(7) -0.003(6)
F1 0.176(15) 0.095(10) 0.100(10) 0.036(8) 0.046(10) -0.022(10)
C26 0.091(14) 0.038(10) 0.049(10) -0.014(8) 0.022(10) -0.004(9)
C014 0.050(9) 0.024(7) 0.038(8) -0.004(6) -0.009(7) -0.003(6)
C19 0.026(7) 0.030(7) 0.046(9) -0.013(6) -0.002(6) -0.004(5)
C10 0.032(9) 0.040(9) 0.070(11) -0.009(8) 0.007(8) -0.009(7)
C5 0.047(11) 0.044(10) 0.072(12) -0.020(9) 0.040(10) -0.014(8)
C018 0.029(8) 0.030(8) 0.083(13) -0.007(8) -0.012(8) 0.006(6)
F4 0.115(11) 0.088(9) 0.136(12) 0.018(9) 0.080(10) 0.001(8)
C35 0.024(7) 0.019(7) 0.054(10) -0.010(6) 0.013(6) -0.005(5)
C41 0.017(7) 0.020(7) 0.063(10) -0.024(7) -0.007(6) 0.008(5)
C22 0.031(8) 0.051(10) 0.071(14) -0.023(9) -0.002(8) -0.010(7)
F3 0.074(9) 0.168(15) 0.24(2) 0.111(16) -0.071(12) -0.012(9)
C21 0.048(11) 0.051(11) 0.093(16) -0.028(11) -0.030(11) 0.019(8)
C9 0.084(14) 0.052(11) 0.050(10) 0.015(8) 0.011(10) -0.009(9)
C28 0.040(9) 0.044(9) 0.056(10) -0.020(8) 0.005(8) -0.002(7)
C27 0.073(12) 0.054(11) 0.038(9) -0.001(8) 0.020(8) -0.011(9)
C4 0.019(8) 0.053(10) 0.101(15) -0.039(11) 0.004(9) -0.004(7)
C45 0.027(8) 0.043(9) 0.068(12) -0.014(8) -0.031(8) -0.002(6)
C39 0.041(8) 0.022(7) 0.039(9) -0.007(6) 0.025(7) -0.002(6)
C6 0.029(8) 0.013(7) 0.104(14) 0.003(8) 0.022(9) 0.007(6)
C42 0.042(9) 0.030(8) 0.048(10) -0.017(7) -0.005(7) 0.012(6)
C17 0.052(10) 0.041(9) 0.058(10) -0.009(8) -0.011(8) 0.018(8)
C32 0.070(11) 0.046(9) 0.033(8) -0.003(8) 0.004(8) 0.019(8)
F5 0.21(2) 0.175(18) 0.091(10) -0.033(11) 0.012(12) -0.077(15)
C38 0.039(8) 0.033(8) 0.062(11) -0.005(8) 0.009(8) 0.001(6)
C36 0.023(7) 0.042(8) 0.058(10) -0.012(8) -0.001(8) 0.002(6)
C18 0.034(8) 0.022(7) 0.061(10) -0.009(7) -0.012(7) 0.000(6)
C30 0.115(17) 0.043(10) 0.046(11) 0.002(8) 0.012(10) 0.028(10)
C37 0.099(16) 0.044(10) 0.056(11) -0.019(8) 0.045(11) -0.008(10)
C31 0.16(2) 0.064(13) 0.034(10) 0.005(9) -0.020(12) 0.034(14)
C51 0.21(3) 0.066(15) 0.056(13) 0.031(11) 0.044(16) 0.065(16)

loop_
_atom_type_symbol
_atom_type_description
_atom_type_scat_dispersion_real
_atom_type_scat_dispersion_imag
_atom_type_scat_source
C C 0.0033 0.0016 'International Tables Vol C Tables 4.2.6.8 and 6.1.1.4'
H H 0.0000 0.0000 'International Tables Vol C Tables 4.2.6.8 and 6.1.1.4'
Cl Cl 0.1484 0.1585 'International Tables Vol C Tables 4.2.6.8 and 6.1.1.4'
F F 0.0171 0.0103 'International Tables Vol C Tables 4.2.6.8 and 6.1.1.4'
N N 0.0061 0.0033 'International Tables Vol C Tables 4.2.6.8 and 6.1.1.4'
P P 0.1023 0.0942 'International Tables Vol C Tables 4.2.6.8 and 6.1.1.4'
Ru Ru -1.2594 0.8363 'International Tables Vol C Tables 4.2.6.8 and 6.1.1.4'

loop_
_geom_angle_atom_site_label_1
_geom_angle_atom_site_label_2
_geom_angle_atom_site_label_3
_geom_angle
P1 Ru1 Cl1 90.46(11)
P1 Ru1 P2 178.35(12)
P2 Ru1 Cl1 89.68(12)
N3 Ru1 P1 89.9(3)
N3 Ru1 Cl1 177.8(3)
N3 Ru1 P2 90.0(3)
N3 Ru1 N1 78.9(4)
N3 Ru1 N2 80.7(4)
N1 Ru1 P1 90.5(3)
N1 Ru1 Cl1 99.0(3)
N1 Ru1 P2 91.1(3)
N1 Ru1 N2 159.5(4)
N2 Ru1 P1 87.4(3)
N2 Ru1 Cl1 101.5(3)
N2 Ru1 P2 90.9(3)
C33 P1 Ru1 122.6(4)
C33 P1 C2 102.6(6)
C33 P1 C40 98.4(6)
C2 P1 Ru1 111.6(4)
C2 P1 C40 109.5(6)
C40 P1 Ru1 111.0(4)
C15 P2 Ru1 118.3(4)
C23 P2 Ru1 118.9(5)
C23 P2 C15 102.2(6)
C23 P2 C19 101.8(6)
C19 P2 Ru1 110.6(4)
C19 P2 C15 102.7(6)
F2 P3 F6 93.8(9)
F2 P3 F1 91.6(9)
F2 P3 F4 94.7(9)
F2 P3 F5 177.2(11)
F6 P3 F1 88.1(8)
F6 P3 F5 83.9(10)
F1 P3 F5 90.1(9)
F4 P3 F6 91.9(8)
F4 P3 F1 173.7(9)
F4 P3 F5 83.7(9)
F3 P3 F2 89.6(11)
F3 P3 F6 176.5(10)
F3 P3 F1 92.5(11)
F3 P3 F4 87.1(9)
F3 P3 F5 92.6(12)
C47 N3 Ru1 121.4(8)
C47 N3 C41 122.5(11)
C41 N3 Ru1 116.1(9)
C1 C34 H34 119.3
C1 C34 C5 121.4(16)
C5 C34 H34 119.3
N4 N1 Ru1 109.4(7)
C6 N1 Ru1 144.1(11)
C6 N1 N4 106.5(12)
C25 C24 H24 120.6
C23 C24 H24 120.6
C23 C24 C25 118.8(17)
C15 C16 H16 120.8
C15 C16 C11 118.3(13)
C11 C16 H16 120.8
C49 C50 H50 118.9
C49 C50 C40 122.2(14)
C40 C50 H50 118.9
C29 C33 P1 118.1(10)
C29 C33 C32 117.9(13)
C32 C33 P1 124.0(11)
C16 C15 P2 116.0(10)
C16 C15 C14 120.9(12)
C14 C15 P2 123.1(10)
C50 C49 H49 120.2
C50 C49 C018 119.5(15)
C018 C49 H49 120.2
C43 C44 H44 120.5
C43 C44 C35 119.1(13)
C35 C44 H44 120.5
C47 N4 N1 116.2(11)
C7 N4 N1 110.7(11)
C7 N4 C47 133.1(12)
C15 C14 H14 119.8
C15 C14 C13 120.3(14)
C13 C14 H14 119.8
C7 C48 H48 126.6
C7 C48 C6 106.8(13)
C6 C48 H48 126.6
C2 C3 H3 122.1
C2 C3 C4 115.8(15)
C4 C3 H3 122.1
N3 C47 N4 113.8(11)
N3 C47 C46 120.1(12)
N4 C47 C46 126.2(13)
C14 C13 H13 121.5
C14 C13 C12 117.0(15)
C12 C13 H13 121.5
C19 C20 H20 120.1
C19 C20 C22 119.9(15)
C22 C20 H20 120.1
C16 C11 H11 118.9
C12 C11 C16 122.1(13)
C12 C11 H11 118.9
C24 C25 H25 118.4
C26 C25 C24 123.2(15)
C26 C25 H25 118.4
C34 C1 H1 119.4
C34 C1 C2 121.2(14)
C2 C1 H1 119.4
N4 C7 C9 124.5(14)
C48 C7 N4 108.1(13)
C48 C7 C9 127.4(14)
C014 C00S H00S 119.0
C018 C00S H00S 119.0
C018 C00S C014 122.1(16)
C3 C2 P1 117.7(10)
C1 C2 P1 122.2(10)
C1 C2 C3 120.0(12)
C33 C29 H29 119.4
C33 C29 C30 121.2(15)
C30 C29 H29 119.4
C24 C23 P2 120.4(12)
C24 C23 C28 118.9(14)
C28 C23 P2 120.7(10)
C13 C12 H12 119.6
C11 C12 C13 120.9(13)
C11 C12 H12 119.6
C39 N2 Ru1 109.3(8)
C39 N2 C38 117.9(11)
C38 N2 Ru1 132.6(10)
C47 C46 H46 121.9
C47 C46 C45 116.1(15)
C45 C46 H46 121.9
C50 C40 P1 116.6(10)
C014 C40 P1 124.9(11)
C014 C40 C50 118.1(13)
C44 C43 H43 117.5
C44 C43 C42 125.0(14)
C42 C43 H43 117.5
C25 C26 H26 121.5
C27 C26 C25 117.0(15)
C27 C26 H26 121.5
C00S C014 H014 120.7
C40 C014 C00S 118.7(15)
C40 C014 H014 120.7
C20 C19 P2 118.6(11)
C20 C19 C18 120.9(13)
C18 C19 P2 119.6(10)
H10A C10 H10B 109.5
H10A C10 H10C 109.5
H10B C10 H10C 109.5
C6 C10 H10A 109.5
C6 C10 H10B 109.5
C6 C10 H10C 109.5
C34 C5 H5 120.4
C34 C5 C4 119.2(14)
C4 C5 H5 120.4
C49 C018 H018 120.3
C00S C018 C49 119.4(15)
C00S C018 H018 120.3
C39 C35 C44 117.7(13)
C36 C35 C44 124.9(12)
C36 C35 C39 117.1(13)
N3 C41 C39 115.6(12)
N3 C41 C42 121.2(14)
C39 C41 C42 123.2(14)
C20 C22 H22 120.4
C21 C22 C20 119.2(16)
C21 C22 H22 120.4
C22 C21 H21 117.6
C22 C21 C17 124.7(16)
C17 C21 H21 117.6
C7 C9 H9A 109.5
C7 C9 H9B 109.5
C7 C9 H9C 109.5
H9A C9 H9B 109.5
H9A C9 H9C 109.5
H9B C9 H9C 109.5
C23 C28 H28 120.0
C23 C28 C27 120.0(15)
C27 C28 H28 120.0
C26 C27 C28 122.1(17)
C26 C27 H27 118.9
C28 C27 H27 118.9
C3 C4 H4 118.8
C5 C4 C3 122.3(16)
C5 C4 H4 118.8
C46 C45 H45 118.3
C42 C45 C46 123.4(14)
C42 C45 H45 118.3
N2 C39 C35 121.9(13)
N2 C39 C41 118.2(12)
C41 C39 C35 119.8(14)
N1 C6 C48 107.8(14)
N1 C6 C10 125.4(17)
C10 C6 C48 126.3(14)
C41 C42 C43 115.2(14)
C45 C42 C43 128.3(14)
C45 C42 C41 116.5(14)
C21 C17 H17 122.0
C21 C17 C18 116.1(16)
C18 C17 H17 122.0
C33 C32 H32 119.2
C31 C32 C33 121.7(15)
C31 C32 H32 119.2
N2 C38 H38 118.1
C37 C38 N2 123.7(16)
C37 C38 H38 118.1
C35 C36 H36 119.1
C35 C36 C37 121.8(14)
C37 C36 H36 119.1
C19 C18 C17 119.0(14)
C19 C18 H18 120.5
C17 C18 H18 120.5
C29 C30 H30 120.8
C29 C30 C51 118.4(17)
C51 C30 H30 120.8
C38 C37 C36 117.2(17)
C38 C37 H37 121.4
C36 C37 H37 121.4
C32 C31 H31 119.7
C32 C31 C51 120.5(18)
C51 C31 H31 119.7
C30 C51 H51 120.0
C31 C51 C30 120.1(17)
C31 C51 H51 120.0

loop_
_geom_bond_atom_site_label_1
_geom_bond_atom_site_label_2
_geom_bond_distance
Ru1 P1 2.381(3)
Ru1 Cl1 2.438(3)
Ru1 P2 2.400(3)
Ru1 N3 1.941(10)
Ru1 N1 2.089(11)
Ru1 N2 2.096(11)
P1 C33 1.823(14)
P1 C2 1.830(13)
P1 C40 1.855(13)
P2 C15 1.840(12)
P2 C23 1.820(15)
P2 C19 1.838(14)
P3 F2 1.534(13)
P3 F6 1.567(12)
P3 F1 1.568(13)
P3 F4 1.559(12)
P3 F3 1.526(14)
P3 F5 1.613(16)
N3 C47 1.314(17)
N3 C41 1.362(16)
C34 H34 0.9300
C34 C1 1.342(18)
C34 C5 1.35(2)
N1 N4 1.448(16)
N1 C6 1.320(17)
C24 H24 0.9300
C24 C25 1.41(2)
C24 C23 1.374(18)
C16 H16 0.9300
C16 C15 1.401(18)
C16 C11 1.412(19)
C50 H50 0.9300
C50 C49 1.37(2)
C50 C40 1.413(19)
C33 C29 1.394(19)
C33 C32 1.41(2)
C15 C14 1.404(19)
C49 H49 0.9300
C49 C018 1.39(2)
C44 H44 0.9300
C44 C43 1.31(2)
C44 C35 1.48(2)
N4 C47 1.391(17)
N4 C7 1.382(17)
C14 H14 0.9300
C14 C13 1.41(2)
C48 H48 0.9300
C48 C7 1.34(2)
C48 C6 1.54(2)
C3 H3 0.9300
C3 C2 1.405(18)
C3 C4 1.42(2)
C47 C46 1.42(2)
C13 H13 0.9300
C13 C12 1.46(2)
C20 H20 0.9300
C20 C19 1.390(19)
C20 C22 1.43(2)
C11 H11 0.9300
C11 C12 1.34(2)
C25 H25 0.9300
C25 C26 1.38(3)
C1 H1 0.9300
C1 C2 1.403(19)
C7 C9 1.42(2)
C00S H00S 0.9300
C00S C014 1.41(2)
C00S C018 1.36(2)
C29 H29 0.9300
C29 C30 1.40(2)
C23 C28 1.39(2)
C12 H12 0.9300
N2 C39 1.367(18)
N2 C38 1.38(2)
C46 H46 0.9300
C46 C45 1.43(2)
C40 C014 1.389(19)
C43 H43 0.9300
C43 C42 1.44(2)
C26 H26 0.9300
C26 C27 1.35(2)
C014 H014 0.9300
C19 C18 1.40(2)
C10 H10A 0.9600
C10 H10B 0.9600
C10 H10C 0.9600
C10 C6 1.36(2)
C5 H5 0.9300
C5 C4 1.38(3)
C018 H018 0.9300
C35 C39 1.417(18)
C35 C36 1.39(2)
C41 C39 1.38(2)
C41 C42 1.41(2)
C22 H22 0.9300
C22 C21 1.31(3)
C21 H21 0.9300
C21 C17 1.43(3)
C9 H9A 0.9600
C9 H9B 0.9600
C9 H9C 0.9600
C28 H28 0.9300
C28 C27 1.41(2)
C27 H27 0.9300
C4 H4 0.9300
C45 H45 0.9300
C45 C42 1.34(2)
C17 H17 0.9300
C17 C18 1.45(2)
C32 H32 0.9300
C32 C31 1.34(2)
C38 H38 0.9300
C38 C37 1.36(2)
C36 H36 0.9300
C36 C37 1.41(2)
C18 H18 0.9300
C30 H30 0.9300
C30 C51 1.40(3)
C37 H37 0.9300
C31 H31 0.9300
C31 C51 1.38(3)
C51 H51 0.9300

loop_
_smtbx_masks_void_nr
_smtbx_masks_void_average_x
_smtbx_masks_void_average_y
_smtbx_masks_void_average_z
_smtbx_masks_void_volume
_smtbx_masks_void_count_electrons
1 0.000 0.000 -0.363 985.0 0.0
2 0.000 0.500 0.250 356.5 192.9
3 0.500 0.500 -0.975 985.0 0.0
4 0.500 0.000 0.750 356.5 192.9
